data_4062606
loop_
_publ_author_name
'Tsutsui, Shinobu'
'Sakamoto, Kenkichi'

_publ_section_title
;
2,3,5,6-Tetrasilyl- and 2,3,5,6-tetragermyl-1,4-benzoquinones:
X-ray Crystallographic Analysis and DFT Calculations
;
_journal_name_full Organometallics
_journal_paper_doi 10.1021/om034325a
_journal_year 2004
_chemical_formula_sum 'C22 H36 O2 Si4'
_chemical_formula_weight 444.87
_space_group_IT_number 14
_symmetry_cell_setting monoclinic
_symmetry_space_group_name_Hall '-P 2ybc'
_symmetry_space_group_name_H-M 'P 1 21/c 1'
_cell_angle_alpha 90.00
_cell_angle_beta 114.890(2)
_cell_angle_gamma 90.00
_cell_formula_units_Z 2
_cell_length_a 11.7301(15)
_cell_length_b 10.2316(13)
_cell_length_c 11.8851(15)
_cell_measurement_temperature 123(2)
_cell_volume 1293.9(3)
_diffrn_ambient_temperature 123(2)
_exptl_crystal_density_diffrn 1.142
_cod_depositor_comments
;
The following automatic conversions were performed:
'_symmetry_cell_setting' value 'Monoclinic' changed to 'monoclinic'
according to '/home/saulius/struct/CIF-dictionaries/cif_core.dic'
dictionary named 'cif_core.dic' version 2.4.1 from 2010-06-29.

Automatic conversion script
Id: cif_fix_enum 1527 2010-12-29 10:47:43Z saulius 
;
_cod_original_sg_symbol_H-M 'P 21/c'
_cod_database_code 4062606

loop_
_symmetry_equiv_pos_as_xyz
'x, y, z'
'-x, y+1/2, -z+1/2'
'-x, -y, -z'
'x, -y-1/2, z-1/2'

loop_
_atom_site_label
_atom_site_type_symbol
_atom_site_fract_x
_atom_site_fract_y
_atom_site_fract_z
_atom_site_U_iso_or_equiv
_atom_site_adp_type
_atom_site_occupancy
_atom_site_symmetry_multiplicity
_atom_site_calc_flag
_atom_site_refinement_flags
_atom_site_disorder_assembly
_atom_site_disorder_group
C1 C -0.06999(18) 0.58183(17) 0.90466(17) 0.0228(4) Uani 1 1 d . . .
C2 C 0.06923(17) 0.58070(17) 0.94552(17) 0.0209(4) Uani 1 1 d . . .
C3 C 0.13462(17) 0.48462(17) 1.02583(17) 0.0222(4) Uani 1 1 d . . .
C4 C 0.0323(2) 0.86874(19) 0.8728(2) 0.0330(5) Uani 1 1 d . . .
H4A H 0.0689 0.9454 0.8510 0.049 Uiso 1 1 calc R . .
H4B H 0.0319 0.8822 0.9542 0.049 Uiso 1 1 calc R . .
H4C H -0.0540 0.8561 0.8103 0.049 Uiso 1 1 calc R . .
C5 C 0.1175(2) 0.6900(2) 0.7200(2) 0.0376(5) Uani 1 1 d . . .
H5A H 0.0297 0.6746 0.6626 0.056 Uiso 1 1 calc R . .
H5B H 0.1679 0.6129 0.7221 0.056 Uiso 1 1 calc R . .
H5C H 0.1496 0.7660 0.6922 0.056 Uiso 1 1 calc R . .
C6 C 0.2918(2) 0.76459(19) 0.9890(2) 0.0336(5) Uani 1 1 d . . .
H6 H 0.3101 0.7644 1.0748 0.040 Uiso 1 1 calc R . .
C7 C 0.3837(2) 0.7949(2) 0.9585(3) 0.0502(7) Uani 1 1 d . . .
H7A H 0.3696 0.7964 0.8737 0.060 Uiso 1 1 calc R . .
H7B H 0.4644 0.8155 1.0212 0.060 Uiso 1 1 calc R . .
C8 C 0.33209(19) 0.43218(19) 0.92532(19) 0.0292(5) Uani 1 1 d . . .
H8A H 0.4121 0.3892 0.9412 0.044 Uiso 1 1 calc R . .
H8B H 0.3374 0.5250 0.9076 0.044 Uiso 1 1 calc R . .
H8C H 0.2645 0.3909 0.8540 0.044 Uiso 1 1 calc R . .
C9 C 0.4218(2) 0.4920(2) 1.2059(2) 0.0381(5) Uani 1 1 d . . .
H9A H 0.4004 0.4792 1.2764 0.057 Uiso 1 1 calc R . .
H9B H 0.4269 0.5857 1.1918 0.057 Uiso 1 1 calc R . .
H9C H 0.5031 0.4509 1.2239 0.057 Uiso 1 1 calc R . .
C10 C 0.2940(2) 0.2392(2) 1.0961(2) 0.0367(5) Uani 1 1 d . . .
H10 H 0.3050 0.2151 1.1773 0.044 Uiso 1 1 calc R . .
C11 C 0.2775(3) 0.1470(3) 1.0187(3) 0.0536(7) Uani 1 1 d . . .
H11A H 0.2661 0.1665 0.9365 0.064 Uiso 1 1 calc R . .
H11B H 0.2767 0.0588 1.0432 0.064 Uiso 1 1 calc R . .
O1 O -0.13570(13) 0.62793(14) 0.80239(12) 0.0301(3) Uani 1 1 d . . .
Si1 Si 0.12760(5) 0.72164(5) 0.87808(5) 0.02423(18) Uani 1 1 d . . .
Si2 Si 0.29835(5) 0.41607(5) 1.06454(5) 0.02512(18) Uani 1 1 d . . .

loop_
_atom_site_aniso_label
_atom_site_aniso_U_11
_atom_site_aniso_U_22
_atom_site_aniso_U_33
_atom_site_aniso_U_23
_atom_site_aniso_U_13
_atom_site_aniso_U_12
C1 0.0267(10) 0.0213(9) 0.0239(10) 0.0019(7) 0.0140(8) 0.0035(7)
C2 0.0253(10) 0.0226(9) 0.0185(9) -0.0007(7) 0.0128(8) 0.0008(7)
C3 0.0243(10) 0.0239(9) 0.0218(9) -0.0008(7) 0.0132(8) 0.0003(8)
C4 0.0357(12) 0.0274(10) 0.0368(12) 0.0092(9) 0.0163(10) 0.0059(9)
C5 0.0578(15) 0.0313(11) 0.0337(12) 0.0032(9) 0.0290(11) -0.0041(10)
C6 0.0310(11) 0.0278(10) 0.0425(13) 0.0021(9) 0.0160(10) -0.0003(9)
C7 0.0391(14) 0.0387(13) 0.0757(19) 0.0092(13) 0.0270(13) -0.0016(11)
C8 0.0302(11) 0.0295(10) 0.0340(11) 0.0012(9) 0.0195(9) 0.0033(9)
C9 0.0327(12) 0.0475(13) 0.0341(12) -0.0020(10) 0.0140(10) -0.0015(10)
C10 0.0353(13) 0.0326(11) 0.0478(14) 0.0112(10) 0.0229(11) 0.0090(9)
C11 0.0560(16) 0.0404(13) 0.0589(17) 0.0047(13) 0.0187(13) -0.0036(12)
O1 0.0278(8) 0.0387(8) 0.0249(8) 0.0104(6) 0.0123(6) 0.0042(6)
Si1 0.0292(3) 0.0229(3) 0.0255(3) 0.0036(2) 0.0163(2) 0.0004(2)
Si2 0.0234(3) 0.0276(3) 0.0275(3) 0.0044(2) 0.0138(2) 0.0046(2)

loop_
_geom_bond_atom_site_label_1
_geom_bond_atom_site_label_2
_geom_bond_distance
_geom_bond_site_symmetry_2
_geom_bond_publ_flag
C1 O1 1.227(2) . ?
C1 C2 1.495(3) . ?
C1 C3 1.499(2) 3_567 ?
C2 C3 1.360(3) . ?
C2 Si1 1.9112(18) . ?
C3 C1 1.499(2) 3_567 ?
C3 Si2 1.9100(19) . ?
C4 Si1 1.860(2) . ?
C5 Si1 1.860(2) . ?
C6 C7 1.311(3) . ?
C6 Si1 1.871(2) . ?
C8 Si2 1.864(2) . ?
C9 Si2 1.864(2) . ?
C10 C11 1.274(3) . ?
C10 Si2 1.854(2) . ?
